data_7058081
loop_
_publ_author_name
'Dasgupta, Sanchari'
'Aull\'on, Gabriel'
'Zangrando, Ennio'
'Das, Debasis'

_publ_section_title
;
 Mapping the working route of phosphate monoester hydrolysis catalyzed by
 copper based models with special emphasis on the role of oxoanions by
 experimental and theoretical studies
;
_journal_issue 6
_journal_name_full 'New Journal of Chemistry'
_journal_page_first 2501
_journal_paper_doi 10.1039/C8NJ04018D
_journal_volume 43
_journal_year 2019
_chemical_formula_moiety 'C48 H64 Br4 Cu4 N4 O12, 2(C2 H3 N), 2(H2 O)'
_chemical_formula_sum 'C52 H74 Br4 Cu4 N6 O14'
_chemical_formula_weight 1580.97
_space_group_crystal_system monoclinic
_space_group_IT_number 14
_space_group_name_Hall '-P 2yn'
_space_group_name_H-M_alt 'P 1 21/n 1'
_symmetry_space_group_name_Hall '-P 2yn'
_symmetry_space_group_name_H-M 'P 1 21/n 1'
_atom_sites_solution_hydrogens mixed
_audit_creation_method SHELXL-2014/7
_audit_update_record
;
2018-07-31 deposited with the CCDC.
2019-01-08 downloaded from the CCDC.
;
_cell_angle_alpha 90
_cell_angle_beta 100.142(3)
_cell_angle_gamma 90
_cell_formula_units_Z 2
_cell_length_a 11.3423(10)
_cell_length_b 11.3744(10)
_cell_length_c 24.430(2)
_cell_measurement_reflns_used 2902
_cell_measurement_temperature 296(2)
_cell_measurement_theta_max 22.78
_cell_measurement_theta_min 1.95
_cell_volume 3102.5(5)
_computing_cell_refinement 'Bruker SAINT'
_computing_data_collection 'Bruker APEX2'
_computing_data_reduction 'Bruker SAINT'
_computing_molecular_graphics 'Ortep3 for Windows (Farrugia,1997)'
_computing_publication_material 'Wingx 2013.03 (Farrugia, 1999)'
_computing_structure_refinement 'SHELXL-2014/7 (Sheldrick, 2014)'
_computing_structure_solution 'SHELXS-97 (Sheldrick, 2008)'
_diffrn_ambient_temperature 296(2)
_diffrn_measured_fraction_theta_full 0.996
_diffrn_measured_fraction_theta_max 0.996
_diffrn_measurement_device_type 'Bruker APEX-II CCD'
_diffrn_measurement_method '\f and \w scans'
_diffrn_radiation_type MoK\a
_diffrn_radiation_wavelength 0.71073
_diffrn_reflns_av_R_equivalents 0.0814
_diffrn_reflns_av_unetI/netI 0.0508
_diffrn_reflns_Laue_measured_fraction_full 0.996
_diffrn_reflns_Laue_measured_fraction_max 0.996
_diffrn_reflns_limit_h_max 12
_diffrn_reflns_limit_h_min -13
_diffrn_reflns_limit_k_max 13
_diffrn_reflns_limit_k_min -12
_diffrn_reflns_limit_l_max 22
_diffrn_reflns_limit_l_min -28
_diffrn_reflns_number 32079
_diffrn_reflns_point_group_measured_fraction_full 0.996
_diffrn_reflns_point_group_measured_fraction_max 0.996
_diffrn_reflns_theta_full 24.134
_diffrn_reflns_theta_max 24.134
_diffrn_reflns_theta_min 1.694
_diffrn_source 'sealed tube'
_exptl_absorpt_coefficient_mu 3.993
_exptl_absorpt_correction_T_max 0.51
_exptl_absorpt_correction_T_min 0.37
_exptl_absorpt_correction_type multi-scan
_exptl_absorpt_process_details 'Bruker (2009). SADABS Bruker AXS Inc., Madison, Wisconsin, USA.'
_exptl_crystal_colour green
_exptl_crystal_density_diffrn 1.692
_exptl_crystal_description block
_exptl_crystal_F_000 1592
_exptl_crystal_size_max 0.30
_exptl_crystal_size_mid 0.22
_exptl_crystal_size_min 0.19
_refine_diff_density_max 0.670
_refine_diff_density_min -0.422
_refine_diff_density_rms 0.084
_refine_ls_extinction_method none
_refine_ls_goodness_of_fit_ref 1.014
_refine_ls_hydrogen_treatment mixed
_refine_ls_matrix_type full
_refine_ls_number_parameters 372
_refine_ls_number_reflns 4926
_refine_ls_number_restraints 3
_refine_ls_restrained_S_all 1.014
_refine_ls_R_factor_all 0.0707
_refine_ls_R_factor_gt 0.0444
_refine_ls_shift/su_max 0.001
_refine_ls_shift/su_mean 0.000
_refine_ls_structure_factor_coef Fsqd
_refine_ls_weighting_details 'w=1/[\s^2^(Fo^2^)+(0.0511P)^2^+3.2600P] where P=(Fo^2^+2Fc^2^)/3'
_refine_ls_weighting_scheme calc
_refine_ls_wR_factor_gt 0.0977
_refine_ls_wR_factor_ref 0.1086
_reflns_Friedel_coverage 0.000
_reflns_number_gt 3609
_reflns_number_total 4926
_reflns_threshold_expression 'I > 2\s(I)'
_cod_data_source_file c8nj04018d2.cif
_cod_data_source_block 3
_cod_depositor_comments
;
The following automatic conversions were performed:

'_exptl_absorpt_correction_type' value 'MULTI-SCAN' changed to
'multi-scan' according to
/home/data/users/saulius/crontab/automatic-downloads/rss-feeds/RSC/lib/dictionaries/cif_core.dic
dictionary named 'cif_core.dic' version 2.4.2 from 2011-04-26.

Automatic conversion script
Id: cif_fix_values 4973 2017-02-22 13:04:09Z antanas 

 Adding full bibliography for 7058080--7058081.cif.
;
_cod_database_code 7058081
_shelx_shelxl_version_number 2014/7
_shelx_space_group_comment
;
The symmetry employed for this shelxl refinement is uniquely defined
by the following loop, which should always be used as a source of
symmetry information in preference to the above space-group names.
They are only intended as comments.
;

loop_
_space_group_symop_operation_xyz
'x, y, z'
'-x+1/2, y+1/2, -z+1/2'
'-x, -y, -z'
'x-1/2, -y-1/2, z-1/2'

loop_
_atom_site_label
_atom_site_type_symbol
_atom_site_fract_x
_atom_site_fract_y
_atom_site_fract_z
_atom_site_U_iso_or_equiv
_atom_site_adp_type
_atom_site_occupancy
_atom_site_site_symmetry_order
_atom_site_calc_flag
_atom_site_refinement_flags_posn
_atom_site_refinement_flags_adp
Cu1 Cu 0.49887(5) 0.24966(5) 0.37480(3) 0.03680(18) Uani 1 1 d . .
Cu2 Cu 0.42072(5) 0.43284(5) 0.44882(3) 0.03754(18) Uani 1 1 d . .
Br1 Br 0.90771(6) 0.69911(6) 0.30947(3) 0.0702(2) Uani 1 1 d . .
Br2 Br 0.07086(6) 0.96573(5) 0.42683(3) 0.0735(2) Uani 1 1 d . .
O1 O 0.5529(3) 0.4027(3) 0.40245(14) 0.0385(8) Uani 1 1 d . .
O2 O 0.4515(3) 0.0838(3) 0.35203(14) 0.0428(9) Uani 1 1 d . .
H2A H 0.3809 0.0857 0.3228 0.051 Uiso 1 1 d . U
O3 O 0.4502(3) 0.5929(3) 0.47291(13) 0.0363(8) Uani 1 1 d . .
O4 O 0.3893(3) 0.2727(3) 0.42468(15) 0.0410(9) Uani 1 1 d . .
N1 N 0.6488(3) 0.2103(3) 0.34758(17) 0.0350(10) Uani 1 1 d . .
H1 H 0.6341 0.2237 0.3073 0.042 Uiso 1 1 calc R U
N2 N 0.2432(3) 0.4415(3) 0.44357(17) 0.0332(9) Uani 1 1 d . .
H2N H 0.2115 0.4694 0.4059 0.040 Uiso 1 1 calc R U
C1 C 0.6279(4) 0.4680(4) 0.3787(2) 0.0360(12) Uani 1 1 d . .
C2 C 0.6118(5) 0.5881(5) 0.3723(2) 0.0461(13) Uani 1 1 d . .
H2 H 0.5450 0.6233 0.3826 0.055 Uiso 1 1 calc R U
C3 C 0.6934(5) 0.6562(5) 0.3511(2) 0.0488(14) Uani 1 1 d . .
H3 H 0.6829 0.7372 0.3476 0.059 Uiso 1 1 calc R U
C4 C 0.7899(5) 0.6028(5) 0.3353(2) 0.0469(14) Uani 1 1 d . .
C5 C 0.8073(4) 0.4841(5) 0.3393(2) 0.0431(13) Uani 1 1 d . .
H5 H 0.8728 0.4499 0.3272 0.052 Uiso 1 1 calc R U
C6 C 0.7266(4) 0.4148(4) 0.3613(2) 0.0383(12) Uani 1 1 d . .
C7 C 0.7509(4) 0.2862(4) 0.3720(2) 0.0427(13) Uani 1 1 d . .
H7A H 0.8209 0.2638 0.3566 0.051 Uiso 1 1 calc R U
H7B H 0.7690 0.2729 0.4118 0.051 Uiso 1 1 calc R U
C8 C 0.6662(5) 0.0804(4) 0.3568(2) 0.0429(13) Uani 1 1 d . .
C9 C 0.5461(5) 0.0273(4) 0.3310(2) 0.0457(14) Uani 1 1 d . .
H9A H 0.5339 0.0361 0.2909 0.055 Uiso 1 1 calc R U
H9B H 0.5459 -0.0560 0.3395 0.055 Uiso 1 1 calc R U
C10 C 0.3652(4) 0.6750(4) 0.46354(19) 0.0352(12) Uani 1 1 d . .
C11 C 0.3947(5) 0.7895(4) 0.4506(2) 0.0423(13) Uani 1 1 d . .
H11 H 0.4742 0.8074 0.4494 0.051 Uiso 1 1 calc R U
C12 C 0.3095(5) 0.8771(4) 0.4396(2) 0.0456(14) Uani 1 1 d . .
H12 H 0.3311 0.9531 0.4315 0.055 Uiso 1 1 calc R U
C13 C 0.1931(5) 0.8496(4) 0.4409(2) 0.0436(13) Uani 1 1 d . .
C14 C 0.1601(4) 0.7381(4) 0.4542(2) 0.0412(13) Uani 1 1 d . .
H14 H 0.0803 0.7221 0.4556 0.049 Uiso 1 1 calc R U
C15 C 0.2448(4) 0.6496(4) 0.4654(2) 0.0349(11) Uani 1 1 d . .
C16 C 0.2085(5) 0.5300(4) 0.4813(2) 0.0412(13) Uani 1 1 d . .
H16A H 0.2468 0.5127 0.5192 0.049 Uiso 1 1 calc R U
H16B H 0.1225 0.5277 0.4797 0.049 Uiso 1 1 calc R U
C17 C 0.1970(4) 0.3194(4) 0.4467(2) 0.0375(12) Uani 1 1 d . .
C18 C 0.2659(4) 0.2486(4) 0.4098(2) 0.0417(13) Uani 1 1 d . .
H18A H 0.2517 0.1653 0.4141 0.050 Uiso 1 1 calc R U
H18B H 0.2385 0.2692 0.3711 0.050 Uiso 1 1 calc R U
C19 C 0.6939(6) 0.0543(5) 0.4182(2) 0.0594(16) Uani 1 1 d . .
H19A H 0.7703 0.0873 0.4338 0.089 Uiso 1 1 calc R U
H19B H 0.6959 -0.0292 0.4238 0.089 Uiso 1 1 calc R U
H19C H 0.6331 0.0883 0.4361 0.089 Uiso 1 1 calc R U
C20 C 0.7630(5) 0.0316(5) 0.3281(3) 0.0596(16) Uani 1 1 d . .
H20A H 0.7453 0.0507 0.2892 0.089 Uiso 1 1 calc R U
H20B H 0.7667 -0.0522 0.3325 0.089 Uiso 1 1 calc R U
H20C H 0.8388 0.0654 0.3442 0.089 Uiso 1 1 calc R U
C21 C 0.0637(4) 0.3123(5) 0.4242(3) 0.0527(15) Uani 1 1 d . .
H21A H 0.0211 0.3607 0.4463 0.079 Uiso 1 1 calc R U
H21B H 0.0375 0.2323 0.4256 0.079 Uiso 1 1 calc R U
H21C H 0.0483 0.3392 0.3863 0.079 Uiso 1 1 calc R U
C22 C 0.2246(5) 0.2742(5) 0.5066(2) 0.0525(15) Uani 1 1 d . .
H22A H 0.3085 0.2836 0.5209 0.079 Uiso 1 1 calc R U
H22B H 0.2038 0.1925 0.5073 0.079 Uiso 1 1 calc R U
H22C H 0.1789 0.3180 0.5292 0.079 Uiso 1 1 calc R U
O5 O 0.3892(3) 0.3117(3) 0.29264(16) 0.0545(10) Uani 1 1 d . .
O6 O 0.3115(3) 0.1404(4) 0.26489(16) 0.0600(11) Uani 1 1 d . .
C25 C 0.3243(5) 0.2487(5) 0.2590(2) 0.0498(14) Uani 1 1 d . .
C26 C 0.2558(7) 0.3031(6) 0.2071(3) 0.083(2) Uani 1 1 d . .
H26A H 0.2417 0.3847 0.2137 0.124 Uiso 1 1 calc R U
H26B H 0.1805 0.2633 0.1967 0.124 Uiso 1 1 calc R U
H26C H 0.3013 0.2962 0.1776 0.124 Uiso 1 1 calc R U
N3 N 0.5357(8) 0.7761(8) 0.2273(3) 0.123(3) Uani 1 1 d . .
C27 C 0.5055(7) 0.6833(9) 0.2297(3) 0.080(2) Uani 1 1 d . .
C28 C 0.4683(7) 0.5632(8) 0.2330(3) 0.093(2) Uani 1 1 d . .
H28A H 0.4568 0.5285 0.1966 0.139 Uiso 1 1 d . U
H28B H 0.3953 0.5600 0.2474 0.139 Uiso 1 1 d . U
H28C H 0.5297 0.5203 0.2573 0.139 Uiso 1 1 d . U
O1W O 0.2618(7) 0.5024(5) 0.33140(19) 0.105(2) Uani 1 1 d D .
H1W H 0.221(7) 0.536(7) 0.303(2) 0.157 Uiso 1 1 d D U
H2W H 0.302(7) 0.449(6) 0.320(3) 0.157 Uiso 1 1 d D U

loop_
_atom_site_aniso_label
_atom_site_aniso_U_11
_atom_site_aniso_U_22
_atom_site_aniso_U_33
_atom_site_aniso_U_23
_atom_site_aniso_U_13
_atom_site_aniso_U_12
Cu1 0.0340(3) 0.0357(3) 0.0397(4) -0.0059(3) 0.0037(3) 0.0006(3)
Cu2 0.0286(3) 0.0355(3) 0.0467(4) -0.0073(3) 0.0015(3) 0.0005(3)
Br1 0.0751(5) 0.0715(4) 0.0695(5) -0.0059(3) 0.0281(4) -0.0288(4)
Br2 0.0563(4) 0.0495(4) 0.1078(6) 0.0084(3) -0.0046(4) 0.0204(3)
O1 0.042(2) 0.0367(19) 0.040(2) -0.0085(16) 0.0146(17) -0.0025(15)
O2 0.042(2) 0.0389(19) 0.047(2) -0.0066(17) 0.0053(17) -0.0014(16)
O3 0.0308(18) 0.0346(18) 0.039(2) -0.0032(15) -0.0060(15) 0.0054(15)
O4 0.0312(18) 0.0401(19) 0.051(2) -0.0116(16) 0.0050(17) -0.0017(15)
N1 0.034(2) 0.037(2) 0.032(2) -0.0012(18) -0.0005(19) 0.0072(18)
N2 0.033(2) 0.033(2) 0.032(3) -0.0014(18) 0.0017(18) 0.0009(17)
C1 0.040(3) 0.040(3) 0.027(3) -0.003(2) 0.003(2) -0.004(2)
C2 0.046(3) 0.050(3) 0.043(4) -0.005(3) 0.008(3) 0.002(3)
C3 0.057(4) 0.042(3) 0.048(4) 0.003(3) 0.012(3) -0.003(3)
C4 0.051(3) 0.056(4) 0.033(3) -0.004(3) 0.008(3) -0.015(3)
C5 0.033(3) 0.054(3) 0.041(3) -0.003(3) 0.004(2) -0.005(2)
C6 0.035(3) 0.043(3) 0.034(3) -0.005(2) 0.000(2) 0.000(2)
C7 0.030(3) 0.052(3) 0.043(3) 0.000(3) 0.000(2) 0.004(2)
C8 0.047(3) 0.040(3) 0.041(3) 0.002(2) 0.004(3) 0.011(3)
C9 0.054(3) 0.037(3) 0.046(4) -0.006(2) 0.008(3) 0.006(3)
C10 0.033(3) 0.045(3) 0.024(3) -0.004(2) -0.005(2) 0.004(2)
C11 0.039(3) 0.041(3) 0.046(4) -0.003(3) 0.005(3) 0.001(2)
C12 0.046(3) 0.036(3) 0.052(4) 0.004(3) 0.000(3) 0.002(2)
C13 0.045(3) 0.038(3) 0.044(4) -0.002(2) -0.002(3) 0.012(3)
C14 0.032(3) 0.049(3) 0.040(3) -0.002(3) -0.002(2) 0.004(2)
C15 0.034(3) 0.038(3) 0.031(3) -0.004(2) 0.001(2) 0.003(2)
C16 0.039(3) 0.041(3) 0.045(3) -0.001(2) 0.010(3) 0.002(2)
C17 0.033(3) 0.039(3) 0.039(3) -0.003(2) 0.002(2) -0.002(2)
C18 0.040(3) 0.040(3) 0.042(3) -0.003(2) -0.001(2) -0.005(2)
C19 0.069(4) 0.053(4) 0.054(4) 0.015(3) 0.002(3) 0.007(3)
C20 0.056(4) 0.051(3) 0.071(5) -0.006(3) 0.010(3) 0.016(3)
C21 0.034(3) 0.053(3) 0.069(4) -0.004(3) 0.002(3) 0.000(3)
C22 0.054(4) 0.052(3) 0.052(4) 0.009(3) 0.009(3) 0.002(3)
O5 0.061(3) 0.052(2) 0.044(2) 0.0005(19) -0.009(2) -0.002(2)
O6 0.065(3) 0.054(3) 0.053(3) -0.010(2) -0.012(2) -0.007(2)
C25 0.047(3) 0.058(4) 0.042(4) -0.009(3) 0.002(3) -0.001(3)
C26 0.100(6) 0.080(5) 0.054(5) 0.002(4) -0.024(4) -0.004(4)
N3 0.151(7) 0.115(6) 0.110(6) 0.038(5) 0.041(5) -0.006(6)
C27 0.069(5) 0.116(7) 0.057(5) 0.021(5) 0.014(4) 0.000(5)
C28 0.077(5) 0.112(7) 0.093(6) -0.003(5) 0.027(5) -0.018(5)
O1W 0.179(6) 0.091(4) 0.051(3) 0.022(3) 0.036(4) 0.057(4)

loop_
_atom_type_symbol
_atom_type_description
_atom_type_scat_dispersion_real
_atom_type_scat_dispersion_imag
_atom_type_scat_source
C C 0.0033 0.0016 'International Tables Vol C Tables 4.2.6.8 and 6.1.1.4'
H H 0.0000 0.0000 'International Tables Vol C Tables 4.2.6.8 and 6.1.1.4'
N N 0.0061 0.0033 'International Tables Vol C Tables 4.2.6.8 and 6.1.1.4'
O O 0.0106 0.0060 'International Tables Vol C Tables 4.2.6.8 and 6.1.1.4'
Cu Cu 0.3201 1.2651 'International Tables Vol C Tables 4.2.6.8 and 6.1.1.4'
Br Br -0.2901 2.4595 'International Tables Vol C Tables 4.2.6.8 and 6.1.1.4'

loop_
_geom_angle_atom_site_label_1
_geom_angle_atom_site_label_2
_geom_angle_atom_site_label_3
_geom_angle
_geom_angle_site_symmetry_1
_geom_angle_site_symmetry_3
O4 Cu1 O1 81.64(13) . .
O4 Cu1 N1 160.01(16) . .
O1 Cu1 N1 94.74(14) . .
O4 Cu1 O2 97.67(14) . .
O1 Cu1 O2 174.87(15) . .
N1 Cu1 O2 84.18(14) . .
O4 Cu1 O5 101.80(14) . .
O1 Cu1 O5 96.88(14) . .
N1 Cu1 O5 98.15(15) . .
O2 Cu1 O5 88.24(14) . .
O4 Cu1 Cu2 38.94(10) . .
O1 Cu1 Cu2 43.07(9) . .
N1 Cu1 Cu2 136.24(11) . .
O2 Cu1 Cu2 136.58(10) . .
O5 Cu1 Cu2 98.21(10) . .
O3 Cu2 O4 179.36(13) . .
O3 Cu2 N2 95.25(14) . .
O4 Cu2 N2 84.11(14) . .
O3 Cu2 O1 102.81(13) . .
O4 Cu2 O1 77.73(13) . .
N2 Cu2 O1 142.72(15) . .
O3 Cu2 O3 78.95(13) . 3_666
O4 Cu2 O3 101.39(13) . 3_666
N2 Cu2 O3 124.61(14) . 3_666
O1 Cu2 O3 91.04(13) . 3_666
O3 Cu2 Cu1 142.12(10) . .
O4 Cu2 Cu1 38.39(10) . .
N2 Cu2 Cu1 113.46(11) . .
O1 Cu2 Cu1 39.70(9) . .
O3 Cu2 Cu1 102.03(8) 3_666 .
C1 O1 Cu1 122.5(3) . .
C1 O1 Cu2 136.6(3) . .
Cu1 O1 Cu2 97.23(14) . .
C9 O2 Cu1 110.0(3) . .
C9 O2 H2A 108.8 . .
Cu1 O2 H2A 109.0 . .
C10 O3 Cu2 121.9(3) . .
C10 O3 Cu2 126.1(3) . 3_666
Cu2 O3 Cu2 101.05(13) . 3_666
C18 O4 Cu1 122.5(3) . .
C18 O4 Cu2 112.6(3) . .
Cu1 O4 Cu2 102.67(15) . .
C7 N1 C8 116.0(4) . .
C7 N1 Cu1 112.9(3) . .
C8 N1 Cu1 105.6(3) . .
C7 N1 H1 107.3 . .
C8 N1 H1 107.3 . .
Cu1 N1 H1 107.3 . .
C16 N2 C17 118.1(4) . .
C16 N2 Cu2 111.9(3) . .
C17 N2 Cu2 108.1(3) . .
C16 N2 H2N 106.0 . .
C17 N2 H2N 106.0 . .
Cu2 N2 H2N 106.0 . .
O1 C1 C2 121.1(4) . .
O1 C1 C6 119.6(4) . .
C2 C1 C6 119.2(5) . .
C3 C2 C1 121.0(5) . .
C3 C2 H2 119.5 . .
C1 C2 H2 119.5 . .
C4 C3 C2 118.8(5) . .
C4 C3 H3 120.6 . .
C2 C3 H3 120.6 . .
C5 C4 C3 122.2(5) . .
C5 C4 Br1 119.2(4) . .
C3 C4 Br1 118.6(4) . .
C4 C5 C6 119.5(5) . .
C4 C5 H5 120.3 . .
C6 C5 H5 120.3 . .
C5 C6 C1 119.3(5) . .
C5 C6 C7 120.5(4) . .
C1 C6 C7 120.0(4) . .
N1 C7 C6 112.9(4) . .
N1 C7 H7A 109.0 . .
C6 C7 H7A 109.0 . .
N1 C7 H7B 109.0 . .
C6 C7 H7B 109.0 . .
H7A C7 H7B 107.8 . .
N1 C8 C19 110.0(4) . .
N1 C8 C20 112.3(4) . .
C19 C8 C20 110.5(5) . .
N1 C8 C9 104.1(4) . .
C19 C8 C9 110.4(5) . .
C20 C8 C9 109.5(4) . .
O2 C9 C8 110.4(4) . .
O2 C9 H9A 109.6 . .
C8 C9 H9A 109.6 . .
O2 C9 H9B 109.6 . .
C8 C9 H9B 109.6 . .
H9A C9 H9B 108.1 . .
O3 C10 C11 119.9(4) . .
O3 C10 C15 121.9(4) . .
C11 C10 C15 118.2(4) . .
C12 C11 C10 122.0(5) . .
C12 C11 H11 119.0 . .
C10 C11 H11 119.0 . .
C13 C12 C11 118.5(5) . .
C13 C12 H12 120.7 . .
C11 C12 H12 120.7 . .
C12 C13 C14 121.4(5) . .
C12 C13 Br2 121.0(4) . .
C14 C13 Br2 117.6(4) . .
C13 C14 C15 120.6(5) . .
C13 C14 H14 119.7 . .
C15 C14 H14 119.7 . .
C14 C15 C10 119.2(5) . .
C14 C15 C16 120.0(4) . .
C10 C15 C16 120.7(4) . .
N2 C16 C15 110.1(4) . .
N2 C16 H16A 109.6 . .
C15 C16 H16A 109.6 . .
N2 C16 H16B 109.6 . .
C15 C16 H16B 109.6 . .
H16A C16 H16B 108.2 . .
N2 C17 C21 111.6(4) . .
N2 C17 C18 103.9(4) . .
C21 C17 C18 109.8(4) . .
N2 C17 C22 110.4(4) . .
C21 C17 C22 110.6(4) . .
C18 C17 C22 110.4(4) . .
O4 C18 C17 109.5(4) . .
O4 C18 H18A 109.8 . .
C17 C18 H18A 109.8 . .
O4 C18 H18B 109.8 . .
C17 C18 H18B 109.8 . .
H18A C18 H18B 108.2 . .
C8 C19 H19A 109.5 . .
C8 C19 H19B 109.5 . .
H19A C19 H19B 109.5 . .
C8 C19 H19C 109.5 . .
H19A C19 H19C 109.5 . .
H19B C19 H19C 109.5 . .
C8 C20 H20A 109.5 . .
C8 C20 H20B 109.5 . .
H20A C20 H20B 109.5 . .
C8 C20 H20C 109.5 . .
H20A C20 H20C 109.5 . .
H20B C20 H20C 109.5 . .
C17 C21 H21A 109.5 . .
C17 C21 H21B 109.5 . .
H21A C21 H21B 109.5 . .
C17 C21 H21C 109.5 . .
H21A C21 H21C 109.5 . .
H21B C21 H21C 109.5 . .
C17 C22 H22A 109.5 . .
C17 C22 H22B 109.5 . .
H22A C22 H22B 109.5 . .
C17 C22 H22C 109.5 . .
H22A C22 H22C 109.5 . .
H22B C22 H22C 109.5 . .
C25 O5 Cu1 125.2(4) . .
O5 C25 O6 124.3(5) . .
O5 C25 C26 118.9(6) . .
O6 C25 C26 116.8(5) . .
C25 C26 H26A 109.5 . .
C25 C26 H26B 109.5 . .
H26A C26 H26B 109.5 . .
C25 C26 H26C 109.5 . .
H26A C26 H26C 109.5 . .
H26B C26 H26C 109.5 . .
N3 C27 C28 179.1(11) . .
C27 C28 H28A 109.4 . .
C27 C28 H28B 109.8 . .
H28A C28 H28B 109.9 . .
C27 C28 H28C 109.2 . .
H28A C28 H28C 109.1 . .
H28B C28 H28C 109.5 . .
H1W O1W H2W 108(3) . .

loop_
_geom_bond_atom_site_label_1
_geom_bond_atom_site_label_2
_geom_bond_distance
_geom_bond_site_symmetry_2
Cu1 O4 1.905(3) .
Cu1 O1 1.927(3) .
Cu1 N1 1.983(4) .
Cu1 O2 2.013(3) .
Cu1 O5 2.279(4) .
Cu1 Cu2 2.9936(8) .
Cu2 O3 1.925(3) .
Cu2 O4 1.928(3) .
Cu2 N2 1.997(4) .
Cu2 O1 2.061(3) .
Cu2 O3 2.214(3) 3_666
Br1 C4 1.918(5) .
Br2 C13 1.901(5) .
O1 C1 1.336(6) .
O2 C9 1.421(6) .
O2 H2A 0.9748 .
O3 C10 1.332(5) .
O3 Cu2 2.214(3) 3_666
O4 C18 1.410(5) .
N1 C7 1.483(6) .
N1 C8 1.503(6) .
N1 H1 0.9800 .
N2 C16 1.465(6) .
N2 C17 1.491(6) .
N2 H2N 0.9800 .
C1 C2 1.384(7) .
C1 C6 1.402(7) .
C2 C3 1.376(7) .
C2 H2 0.9300 .
C3 C4 1.366(7) .
C3 H3 0.9300 .
C4 C5 1.366(7) .
C5 C6 1.387(7) .
C5 H5 0.9300 .
C6 C7 1.503(7) .
C7 H7A 0.9700 .
C7 H7B 0.9700 .
C8 C19 1.507(8) .
C8 C20 1.510(7) .
C8 C9 1.521(7) .
C9 H9A 0.9700 .
C9 H9B 0.9700 .
C10 C11 1.394(7) .
C10 C15 1.404(6) .
C11 C12 1.381(7) .
C11 H11 0.9300 .
C12 C13 1.363(7) .
C12 H12 0.9300 .
C13 C14 1.377(7) .
C14 C15 1.385(6) .
C14 H14 0.9300 .
C15 C16 1.493(7) .
C16 H16A 0.9700 .
C16 H16B 0.9700 .
C17 C21 1.517(7) .
C17 C18 1.526(7) .
C17 C22 1.530(7) .
C18 H18A 0.9700 .
C18 H18B 0.9700 .
C19 H19A 0.9600 .
C19 H19B 0.9600 .
C19 H19C 0.9600 .
C20 H20A 0.9600 .
C20 H20B 0.9600 .
C20 H20C 0.9600 .
C21 H21A 0.9600 .
C21 H21B 0.9600 .
C21 H21C 0.9600 .
C22 H22A 0.9600 .
C22 H22B 0.9600 .
C22 H22C 0.9600 .
O5 C25 1.233(6) .
O6 C25 1.252(7) .
C25 C26 1.499(8) .
C26 H26A 0.9600 .
C26 H26B 0.9600 .
C26 H26C 0.9600 .
N3 C27 1.115(10) .
C27 C28 1.437(11) .
C28 H28A 0.9600 .
C28 H28B 0.9554 .
C28 H28C 0.9645 .
O1W H1W 0.85(2) .
O1W H2W 0.84(2) .

loop_
_geom_torsion_atom_site_label_1
_geom_torsion_atom_site_label_2
_geom_torsion_atom_site_label_3
_geom_torsion_atom_site_label_4
_geom_torsion
_geom_torsion_site_symmetry_1
Cu1 O1 C1 C2 139.3(4) .
Cu2 O1 C1 C2 -13.5(7) .
Cu1 O1 C1 C6 -42.7(6) .
Cu2 O1 C1 C6 164.5(3) .
O1 C1 C2 C3 175.8(5) .
C6 C1 C2 C3 -2.2(8) .
C1 C2 C3 C4 1.2(8) .
C2 C3 C4 C5 0.9(9) .
C2 C3 C4 Br1 -176.7(4) .
C3 C4 C5 C6 -1.8(8) .
Br1 C4 C5 C6 175.8(4) .
C4 C5 C6 C1 0.7(8) .
C4 C5 C6 C7 -173.1(5) .
O1 C1 C6 C5 -176.8(4) .
C2 C1 C6 C5 1.3(7) .
O1 C1 C6 C7 -2.9(7) .
C2 C1 C6 C7 175.1(5) .
C8 N1 C7 C6 -179.7(4) .
Cu1 N1 C7 C6 -57.6(5) .
C5 C6 C7 N1 -128.9(5) .
C1 C6 C7 N1 57.3(6) .
C7 N1 C8 C19 58.0(6) .
Cu1 N1 C8 C19 -67.9(4) .
C7 N1 C8 C20 -65.4(6) .
Cu1 N1 C8 C20 168.7(4) .
C7 N1 C8 C9 176.2(4) .
Cu1 N1 C8 C9 50.3(4) .
Cu1 O2 C9 C8 27.5(5) .
N1 C8 C9 O2 -51.7(5) .
C19 C8 C9 O2 66.3(5) .
C20 C8 C9 O2 -171.9(4) .
Cu2 O3 C10 C11 -142.8(4) .
Cu2 O3 C10 C11 79.9(5) 3_666
Cu2 O3 C10 C15 36.1(6) .
Cu2 O3 C10 C15 -101.2(5) 3_666
O3 C10 C11 C12 178.9(5) .
C15 C10 C11 C12 -0.1(8) .
C10 C11 C12 C13 -0.7(8) .
C11 C12 C13 C14 1.5(8) .
C11 C12 C13 Br2 179.5(4) .
C12 C13 C14 C15 -1.5(8) .
Br2 C13 C14 C15 -179.5(4) .
C13 C14 C15 C10 0.5(8) .
C13 C14 C15 C16 178.2(5) .
O3 C10 C15 C14 -178.7(4) .
C11 C10 C15 C14 0.3(7) .
O3 C10 C15 C16 3.7(7) .
C11 C10 C15 C16 -177.4(5) .
C17 N2 C16 C15 -170.0(4) .
Cu2 N2 C16 C15 63.6(5) .
C14 C15 C16 N2 124.2(5) .
C10 C15 C16 N2 -58.2(6) .
C16 N2 C17 C21 70.9(6) .
Cu2 N2 C17 C21 -160.8(3) .
C16 N2 C17 C18 -170.9(4) .
Cu2 N2 C17 C18 -42.7(4) .
C16 N2 C17 C22 -52.6(6) .
Cu2 N2 C17 C22 75.7(4) .
Cu1 O4 C18 C17 -157.1(3) .
Cu2 O4 C18 C17 -33.9(5) .
N2 C17 C18 O4 49.9(5) .
C21 C17 C18 O4 169.3(4) .
C22 C17 C18 O4 -68.5(5) .
Cu1 O5 C25 O6 -1.5(8) .
Cu1 O5 C25 C26 178.8(4) .
